data_7707973
loop_
_publ_author_name
'Delaney, Andie R.'
'Yu, Li-Juan'
'Coote, Michelle L.'
'Colebatch, Annie L.'

_publ_section_title
;
 Synthesis of an expanded pincer ligand and its bimetallic coinage metal
 complexes.
;
_journal_issue 34
_journal_name_full 'Dalton transactions (Cambridge, England : 2003)'
_journal_page_first 11909
_journal_page_last 11917
_journal_paper_doi 10.1039/d1dt01741a
_journal_volume 50
_journal_year 2021
_chemical_formula_moiety 'C24 H40 Ag2 Cl2 N2 O2 P2, 2(C2 H3 N)'
_chemical_formula_sum 'C28 H46 Ag2 Cl2 N4 O2 P2'
_chemical_formula_weight 819.27
_chemical_name_systematic tBuPONNOPAg2Cl2
_space_group_crystal_system monoclinic
_space_group_IT_number 13
_space_group_name_Hall '-P 2yac'
_space_group_name_H-M_alt 'P 1 2/n 1'
_atom_sites_solution_hydrogens geom
_atom_sites_solution_primary direct
_audit_creation_date 2021-05-26
_audit_creation_method
;
Olex2 1.3
(compiled 2020.11.12 svn.r5f609507 for OlexSys, GUI svn.r6272)
;
_audit_update_record
;
2021-07-27 deposited with the CCDC.	2021-08-05 downloaded from the CCDC.
;
_cell_angle_alpha 90
_cell_angle_beta 92.463(2)
_cell_angle_gamma 90
_cell_formula_units_Z 2
_cell_length_a 12.2144(4)
_cell_length_b 9.5605(3)
_cell_length_c 15.3894(3)
_cell_measurement_reflns_used 7926
_cell_measurement_temperature 150.00(10)
_cell_measurement_theta_max 70.6680
_cell_measurement_theta_min 7.2640
_cell_volume 1795.45(9)
_computing_cell_refinement 'CrysAlisPro 1.171.40.79a (Rigaku OD, 2020)'
_computing_data_collection 'CrysAlisPro 1.171.40.79a (Rigaku OD, 2020)'
_computing_data_reduction 'CrysAlisPro 1.171.40.79a (Rigaku OD, 2020)'
_computing_molecular_graphics 'Olex2 1.3 (Dolomanov et al., 2009)'
_computing_publication_material 'Olex2 1.3 (Dolomanov et al., 2009)'
_computing_structure_refinement 'SHELXL 2018/3 (Sheldrick, 2015)'
_computing_structure_solution 'SHELXS  (Sheldrick, 2008)'
_diffrn_ambient_environment N~2~
_diffrn_ambient_temperature 150.00(10)
_diffrn_detector 'CCD plate'
_diffrn_detector_area_resol_mean 8.1297
_diffrn_detector_type EosS2
_diffrn_measured_fraction_theta_full 0.997
_diffrn_measured_fraction_theta_max 0.989
_diffrn_measurement_details
;
List of Runs (angles in degrees, time in seconds):

  # Type    Start    End  Width  t~exp~   \w     \q     \k     \f   Frames
#--------------------------------------------------------------------------
  1  \w    -54.00  29.00   1.00    1.00    --  -36.03  38.00 -30.00   83
  2  \w    -81.00 -40.00   1.00    1.00    --  -36.03 125.00 -60.00   41
  3  \w    -49.00  28.00   1.00    1.00    --  -36.03  57.00-150.00   77
  4  \w    -53.00  30.00   1.00    1.00    --  -36.03  57.00 120.00   83
  5  \w    -65.00 -19.00   1.00    1.00    --  -36.03 -57.00 -30.00   46
  6  \w   -102.00 -22.00   1.00    1.00    --  -36.03 -57.00-120.00   80
  7  \w      4.00  29.00   1.00    1.00    --   36.03  86.00 177.06   25
  8  \w     43.00  89.00   1.00    1.00    --   36.03  57.00-120.00   46
  9  \w     46.00  95.00   1.00    1.00    --   36.03  71.00  74.66   49
 10  \w      2.00  28.00   1.00    1.00    --   36.03  90.00 124.76   26
 11  \w     10.00  41.00   1.00    1.00    --   36.03  77.00  -9.47   31
 12  \w     13.00  44.00   1.00    1.00    --   36.03  71.00  74.66   31
 13  \w     54.00  89.00   1.00    1.00    --   36.03-125.00-120.00   35
 14  \w     69.00  96.00   1.00    1.00    --   36.03  38.00-150.00   27
 15  \w     22.00  77.00   1.00    1.00    --   36.03  57.00-150.00   55
 16  \w     11.00  39.00   1.00    1.00    --   36.03  76.00 -98.82   28
 17  \w     17.00 102.00   1.00    1.00    --   36.03  38.00   0.00   85
 18  \w    -32.00  52.00   1.00    1.00    --   36.03 -38.00 -30.00   84
 19  \w     14.00  80.00   1.00    1.00    --   36.03  19.00 120.00   66
 20  \w     23.00  81.00   1.00    1.00    --   36.03  57.00 150.00   58
 21  \w      4.00  31.00   1.00    1.00    --   36.03  86.00 -33.15   27
 22  \w     18.00  51.00   1.00    1.00    --   36.03  38.00-150.00   33
 23  \w    131.00 172.00   1.00    1.27    --  105.15  61.00 150.00   41
 24  \w    131.00 171.00   1.00    1.27    --  105.15  61.00  30.00   40
 25  \w     87.00 118.00   1.00    1.27    --  105.15  61.00 150.00   31
 26  \w     87.00 114.00   1.00    1.27    --  105.15  61.00  30.00   27
 27  \w     36.00 106.00   1.00    1.27    --  105.15 -95.00   0.00   70
 28  \w     88.00 121.00   1.00    1.27    --  105.15  45.00-120.00   33
 29  \w     84.00 111.00   1.00    1.27    --  105.15  30.00 120.00   27
 30  \w     88.00 113.00   1.00    1.27    --  105.15  61.00  90.00   25
 31  \w     87.00 170.00   1.00    1.27    --  105.15  61.00 -90.00   83
 32  \w    137.00 164.00   1.00    1.27    --  105.15  61.00  60.00   27
 33  \w    132.00 167.00   1.00    1.27    --  105.15  61.00 120.00   35
 34  \w     88.00 114.00   1.00    1.27    --  105.15  45.00 -60.00   26
 35  \w     87.00 113.00   1.00    1.27    --  105.15  61.00 120.00   26
 36  \w     87.00 114.00   1.00    1.27    --  105.15  61.00  60.00   27
 37  \w    132.00 170.00   1.00    1.27    --  105.15  61.00-180.00   38
 38  \w     87.00 113.00   1.00    1.27    --  105.15  61.00-180.00   26
 39  \w     89.00 123.00   1.00    1.27    --  105.15  45.00-150.00   34
 40  \w     87.00 121.00   1.00    1.27    --  105.15  61.00-150.00   34
 41  \w     88.00 114.00   1.00    1.27    --  105.15  45.00 120.00   26
 42  \w     67.00 106.00   1.00    1.27    --  105.15 -95.00 150.00   39
 43  \w    130.00 171.00   1.00    1.27    --  105.15  61.00-150.00   41
 44  \w     89.00 114.00   1.00    1.27    --  105.15  45.00  90.00   25
 45  \w    118.00 145.00   1.00    1.27    --  105.15  45.00  90.00   27
 46  \w     88.00 125.00   1.00    1.27    --  105.15  45.00 -90.00   37
 47  \w     36.00  64.00   1.00    1.27    --  105.15 -95.00 150.00   28
 48  \w     56.00 108.00   1.00    1.27    --  105.15-111.00 -30.00   52
 49  \w     88.00 113.00   1.00    1.27    --  105.15  61.00 -60.00   25
 50  \w    133.00 171.00   1.00    1.27    --  105.15  61.00 -60.00   38
 51  \w     36.00  65.00   1.00    1.27    --  105.15 -95.00-150.00   29
 52  \w     77.00 104.00   1.00    1.27    --  105.15 -95.00-150.00   27
 53  \w     56.00 122.00   1.00    1.27    --  105.15 -61.00-180.00   66
 54  \w     41.00  68.00   1.00    1.27    --  105.15 -95.00-180.00   27
 55  \w     88.00 122.00   1.00    1.27    --  105.15  45.00 -30.00   34
 56  \w     85.00 110.00   1.00    1.27    --  105.15  30.00-150.00   25
 57  \w     85.00 112.00   1.00    1.27    --  105.15  30.00  90.00   27
 58  \w     89.00 121.00   1.00    1.27    --  105.15  45.00-180.00   32
 59  \w     88.00 147.00   1.00    1.27    --  105.15  45.00   0.00   59
 60  \w     88.00 171.00   1.00    1.27    --  105.15  61.00   0.00   83
 61  \w     88.00 121.00   1.00    1.27    --  105.15  45.00 150.00   33
 62  \w    137.00 164.00   1.00    1.27    --  105.15  61.00 -30.00   27
 63  \w     88.00 114.00   1.00    1.27    --  105.15  45.00  60.00   26
 64  \w     39.00 117.00   1.00    1.27    --  105.15 -61.00   0.00   78
 65  \w    141.00 172.00   1.00    1.27    --  105.15  61.00-120.00   31
 66  \w     87.00 114.00   1.00    1.27    --  105.15  61.00-120.00   27
 67  \w    119.00 172.00   1.00    1.27    --  105.15  61.00  90.00   53
 68  \w     70.00 105.00   1.00    1.27    --  105.15 -95.00  90.00   35
 69  \w     87.00 124.00   1.00    1.27    --  105.15  61.00 -30.00   37
 70  \w     88.00 114.00   1.00    1.27    --  105.15  45.00  30.00   26
;
_diffrn_measurement_device 'four-circle diffractometer'
_diffrn_measurement_device_type 'SuperNova, Dual, Cu at home/near, EosS2'
_diffrn_measurement_method '\w scans'
_diffrn_orient_matrix_type 'CrysAlisPro convention (1999,Acta A55,543-557)'
_diffrn_orient_matrix_UB_11 -0.0221192000
_diffrn_orient_matrix_UB_12 0.0568999000
_diffrn_orient_matrix_UB_13 -0.0927173000
_diffrn_orient_matrix_UB_21 -0.1078017000
_diffrn_orient_matrix_UB_22 -0.0838078000
_diffrn_orient_matrix_UB_23 -0.0072931000
_diffrn_orient_matrix_UB_31 -0.0617130000
_diffrn_orient_matrix_UB_32 0.1254583000
_diffrn_orient_matrix_UB_33 0.0372508000
_diffrn_radiation_monochromator mirror
_diffrn_radiation_probe x-ray
_diffrn_radiation_type 'Cu K\a'
_diffrn_radiation_wavelength 1.54184
_diffrn_reflns_av_unetI/netI 0.0180
_diffrn_reflns_Laue_measured_fraction_full 0.997
_diffrn_reflns_Laue_measured_fraction_max 0.989
_diffrn_reflns_limit_h_max 14
_diffrn_reflns_limit_h_min -14
_diffrn_reflns_limit_k_max 11
_diffrn_reflns_limit_k_min -11
_diffrn_reflns_limit_l_max 18
_diffrn_reflns_limit_l_min -18
_diffrn_reflns_number 5966
_diffrn_reflns_point_group_measured_fraction_full 0.997
_diffrn_reflns_point_group_measured_fraction_max 0.989
_diffrn_reflns_theta_full 67.684
_diffrn_reflns_theta_max 70.988
_diffrn_reflns_theta_min 4.528
_diffrn_source 'micro-focus sealed X-ray tube'
_diffrn_source_type 'SuperNova (Cu) X-ray Source'
_exptl_absorpt_coefficient_mu 11.194
_exptl_absorpt_correction_T_max 1.00000
_exptl_absorpt_correction_T_min 0.76290
_exptl_absorpt_correction_type multi-scan
_exptl_absorpt_process_details
;
CrysAlisPro 1.171.40.79a (Rigaku Oxford Diffraction, 2020)
Empirical absorption correction using spherical harmonics,
 implemented in SCALE3 ABSPACK scaling algorithm.
;
_exptl_crystal_colour colourless
_exptl_crystal_colour_primary colourless
_exptl_crystal_density_diffrn 1.515
_exptl_crystal_description plate
_exptl_crystal_F_000 832
_exptl_crystal_recrystallization_method 'Re-crystallisation from solvent: Acetonitrile'
_exptl_crystal_size_max 0.29
_exptl_crystal_size_mid 0.199
_exptl_crystal_size_min 0.146
_refine_diff_density_max 0.543
_refine_diff_density_min -0.738
_refine_diff_density_rms 0.061
_refine_ls_extinction_method none
_refine_ls_goodness_of_fit_ref 0.993
_refine_ls_hydrogen_treatment constr
_refine_ls_matrix_type full
_refine_ls_number_parameters 190
_refine_ls_number_reflns 5966
_refine_ls_number_restraints 0
_refine_ls_restrained_S_all 0.993
_refine_ls_R_factor_all 0.0263
_refine_ls_R_factor_gt 0.0238
_refine_ls_shift/su_max 0.001
_refine_ls_shift/su_mean 0.000
_refine_ls_structure_factor_coef Fsqd
_refine_ls_weighting_details 'w=1/[\s^2^(Fo^2^)+(0.0455P)^2^] where P=(Fo^2^+2Fc^2^)/3'
_refine_ls_weighting_scheme calc
_refine_ls_wR_factor_gt 0.0609
_refine_ls_wR_factor_ref 0.0617
_reflns_Friedel_coverage 0.000
_reflns_number_gt 5461
_reflns_number_total 5966
_reflns_threshold_expression 'I > 2\s(I)'
_twin_special_details
;
Component 2 rotated by -179.9987\% 
 around [1.00 0.00 -0.05] (reciprocal) or [1.00 0.00 0.00] (direct)
;
_cod_data_source_file d1dt01741a2.cif
_cod_data_source_block tBuPONNOPAg2Cl2
_cod_depositor_comments 'Adding full bibliography for 7707971--7707976.cif.'
_cod_original_cell_volume 1795.44(8)
_cod_database_code 7707973
_shelx_shelxl_version_number 2018/3
_chemical_oxdiff_formula C24H40N2O2P2Ag2Cl2
_chemical_oxdiff_usercomment 'MeCN minus 20C'
_shelx_space_group_comment
;
The symmetry employed for this shelxl refinement is uniquely defined
by the following loop, which should always be used as a source of
symmetry information in preference to the above space-group names.
They are only intended as comments.
;
_olex2_refinement_description
;
1. Others
 Fixed Sof: C4A(0.5) C8A(0.5)
 Fixed U12: C4A(0) C8A(0)
 Fixed U23: C4A(0) C8A(0)
 Fixed Uiso: H3(0.028) H4(0.032) H10A(0.071) H10B(0.071) H10C(0.071)
 H1A(0.057) H1B(0.057) H1C(0.057) H15A(0.066) H15B(0.066) H15C(0.066)
 H14A(0.063) H14B(0.063) H14C(0.063) H11A(0.066) H11B(0.066) H11C(0.066)
 H12A(0.073) H12B(0.073) H12C(0.073) H16A(0.111) H16B(0.111) H16C(0.111)
 Fixed X: H3(0.244349) C4A(0.25) C8A(0.25) H4(0.246054) H10A(0.044731) H10B(-
 0.025428) H10C(0.049452) H1A(0.383398) H1B(0.46974) H1C(0.344364)
 H15A(0.479708) H15B(0.552237) H15C(0.470014) H14A(0.355603) H14B(0.480779)
 H14C(0.397696) H11A(0.133018) H11B(0.061003) H11C(0.188799) H12A(0.190283)
 H12B(0.063793) H12C(0.14612) H16A(0.978299) H16B(0.917951) H16C(0.992743)
 Fixed Y: H3(0.327811) H4(0.197495) H10A(0.642289) H10B(0.773067)
 H10C(0.778485) H1A(0.554043) H1B(0.642296) H1C(0.661064) H15A(0.802655)
 H15B(0.731723) H15C(0.641456) H14A(0.91565) H14B(0.909315) H14C(0.973213)
 H11A(0.997184) H11B(0.981378) H11C(0.99219) H12A(0.771231) H12B(0.747866)
 H12C(0.631968) H16A(0.57236) H16B(0.651439) H16C(0.734416)
 Fixed Z: H3(0.539965) C4A(0.75) C8A(0.75) H4(0.666731) H10A(0.498105)
 H10B(0.469612) H10C(0.554871) H1A(0.40865) H1B(0.359793) H1C(0.336619)
 H15A(0.566424) H15B(0.497291) H15C(0.549088) H14A(0.364284) H14B(0.391118)
 H14C(0.455073) H11A(0.494158) H11B(0.407919) H11C(0.40435) H12A(0.319526)
 H12B(0.325508) H12C(0.358831) H16A(0.718451) H16B(0.791716) H16C(0.72944)
;
_olex2_submission_special_instructions 'No special instructions were received'
_oxdiff_exptl_absorpt_empirical_details
;
Empirical correction (ABSPACK) includes:
- Absorption correction using spherical harmonics
- Frame scaling
;
_oxdiff_exptl_absorpt_empirical_full_max 1.450
_oxdiff_exptl_absorpt_empirical_full_min 0.754
_oxdiff_twin_integration_method simultaneous
_oxdiff_twin_items 2

loop_
_space_group_symop_operation_xyz
'x, y, z'
'-x+1/2, y, -z+1/2'
'-x, -y, -z'
'x-1/2, -y, z-1/2'

loop_
_atom_site_label
_atom_site_type_symbol
_atom_site_fract_x
_atom_site_fract_y
_atom_site_fract_z
_atom_site_U_iso_or_equiv
_atom_site_adp_type
_atom_site_occupancy
_atom_site_site_symmetry_order
_atom_site_calc_flag
_atom_site_refinement_flags_posn
_atom_site_refinement_flags_adp
_atom_site_refinement_flags_occupancy
_atom_site_disorder_assembly
_atom_site_disorder_group
Ag1 Ag 0.26779(2) 0.86357(2) 0.65250(2) 0.02841(7) Uani 1 1 d . . . . .
Cl1 Cl 0.39708(5) 0.97062(7) 0.76567(4) 0.02672(13) Uani 1 1 d . . . . .
P1 P 0.26328(5) 0.75887(6) 0.51243(3) 0.01936(13) Uani 1 1 d . . . . .
O1 O 0.24942(16) 0.58692(19) 0.52423(10) 0.0274(4) Uani 1 1 d . . . . .
N1 N 0.24975(18) 0.5883(2) 0.67487(12) 0.0228(4) Uani 1 1 d . . . . .
C2 C 0.2484(2) 0.5173(3) 0.60189(14) 0.0206(5) Uani 1 1 d . . . . .
C3 C 0.2463(2) 0.3710(3) 0.59415(15) 0.0235(5) Uani 1 1 d . . . . .
H3 H 0.244349 0.327811 0.539965 0.028 Uiso 1 1 calc R U . . .
C4A C 0.250000 0.3648(4) 0.750000 0.0214(7) Uani 1 2 d S T P . .
C8A C 0.250000 0.5120(4) 0.750000 0.0185(6) Uani 1 2 d S T P . .
C13 C 0.3919(2) 0.7583(3) 0.45196(16) 0.0288(6) Uani 1 1 d . . . . .
C4 C 0.2472(2) 0.2947(3) 0.66893(15) 0.0265(5) Uani 1 1 d . . . . .
H4 H 0.246054 0.197495 0.666731 0.032 Uiso 1 1 calc R U . . .
C9 C 0.1384(2) 0.7974(3) 0.44404(17) 0.0301(6) Uani 1 1 d . . . . .
C10 C 0.0428(3) 0.7426(4) 0.4966(2) 0.0475(8) Uani 1 1 d . . . . .
H10A H 0.044731 0.642289 0.498105 0.071 Uiso 1 1 calc R U . . .
H10B H -0.025428 0.773067 0.469612 0.071 Uiso 1 1 calc R U . . .
H10C H 0.049452 0.778485 0.554871 0.071 Uiso 1 1 calc R U . . .
C16 C 0.3979(3) 0.6431(4) 0.38277(19) 0.0382(7) Uani 1 1 d . . . . .
H1A H 0.383398 0.554043 0.408650 0.057 Uiso 1 1 calc R U . . .
H1B H 0.469740 0.642296 0.359793 0.057 Uiso 1 1 calc R U . . .
H1C H 0.344364 0.661064 0.336619 0.057 Uiso 1 1 calc R U . . .
C18 C 0.8484(4) 0.6810(4) 0.6734(2) 0.0549(10) Uani 1 1 d . . . . .
C15 C 0.4819(3) 0.7310(4) 0.5229(2) 0.0438(8) Uani 1 1 d . . . . .
H15A H 0.479708 0.802655 0.566424 0.066 Uiso 1 1 calc R U . . .
H15B H 0.552237 0.731723 0.497291 0.066 Uiso 1 1 calc R U . . .
H15C H 0.470014 0.641456 0.549088 0.066 Uiso 1 1 calc R U . . .
N3 N 0.7760(3) 0.6984(4) 0.62648(19) 0.0660(10) Uani 1 1 d . . . . .
C14 C 0.4080(3) 0.9025(4) 0.4119(2) 0.0420(8) Uani 1 1 d . . . . .
H14A H 0.355603 0.915650 0.364284 0.063 Uiso 1 1 calc R U . . .
H14B H 0.480779 0.909315 0.391118 0.063 Uiso 1 1 calc R U . . .
H14C H 0.397696 0.973213 0.455073 0.063 Uiso 1 1 calc R U . . .
C11 C 0.1295(3) 0.9569(4) 0.4370(2) 0.0442(8) Uani 1 1 d . . . . .
H11A H 0.133018 0.997184 0.494158 0.066 Uiso 1 1 calc R U . . .
H11B H 0.061003 0.981378 0.407919 0.066 Uiso 1 1 calc R U . . .
H11C H 0.188799 0.992190 0.404350 0.066 Uiso 1 1 calc R U . . .
C12 C 0.1343(3) 0.7309(4) 0.35355(19) 0.0489(9) Uani 1 1 d . . . . .
H12A H 0.190283 0.771231 0.319526 0.073 Uiso 1 1 calc R U . . .
H12B H 0.063793 0.747866 0.325508 0.073 Uiso 1 1 calc R U . . .
H12C H 0.146120 0.631968 0.358831 0.073 Uiso 1 1 calc R U . . .
C17 C 0.9424(4) 0.6578(5) 0.7334(3) 0.0737(14) Uani 1 1 d . . . . .
H16A H 0.978299 0.572360 0.718451 0.111 Uiso 1 1 calc R U . . .
H16B H 0.917951 0.651439 0.791716 0.111 Uiso 1 1 calc R U . . .
H16C H 0.992743 0.734416 0.729440 0.111 Uiso 1 1 calc R U . . .

loop_
_atom_site_aniso_label
_atom_site_aniso_U_11
_atom_site_aniso_U_22
_atom_site_aniso_U_33
_atom_site_aniso_U_23
_atom_site_aniso_U_13
_atom_site_aniso_U_12
Ag1 0.04668(13) 0.02470(11) 0.01389(10) -0.00433(6) 0.00164(7) -0.00133(9)
Cl1 0.0236(3) 0.0323(3) 0.0242(3) -0.0027(2) -0.0004(2) -0.0038(2)
P1 0.0269(3) 0.0207(3) 0.0104(2) -0.0005(2) 0.0008(2) 0.0011(2)
O1 0.0495(12) 0.0210(9) 0.0119(7) -0.0006(6) 0.0020(7) -0.0018(8)
N1 0.0353(13) 0.0180(10) 0.0152(9) 0.0006(8) 0.0034(8) -0.0003(9)
C2 0.0255(13) 0.0222(12) 0.0141(10) -0.0001(9) 0.0012(8) 0.0002(10)
C3 0.0304(14) 0.0230(13) 0.0174(11) -0.0046(9) 0.0034(9) -0.0027(12)
C4A 0.0269(18) 0.0185(17) 0.0190(16) 0.000 0.0032(12) 0.000
C8A 0.0231(17) 0.0194(17) 0.0130(13) 0.000 0.0018(11) 0.000
C13 0.0277(14) 0.0356(17) 0.0234(12) 0.0018(11) 0.0056(10) 0.0008(12)
C4 0.0390(16) 0.0174(12) 0.0233(12) -0.0035(10) 0.0041(11) -0.0006(11)
C9 0.0283(15) 0.0374(17) 0.0243(12) -0.0041(11) -0.0046(10) 0.0054(12)
C10 0.0286(16) 0.061(2) 0.0534(19) -0.0107(17) 0.0037(14) -0.0040(16)
C16 0.0422(17) 0.048(2) 0.0256(14) -0.0045(12) 0.0103(12) 0.0110(15)
C18 0.087(3) 0.049(2) 0.0285(16) 0.0003(15) 0.0008(17) -0.028(2)
C15 0.0310(16) 0.054(2) 0.0458(17) -0.0037(15) -0.0047(13) 0.0064(15)
N3 0.093(3) 0.076(2) 0.0287(14) -0.0031(15) -0.0025(16) -0.013(2)
C14 0.0456(19) 0.0419(19) 0.0395(16) 0.0080(14) 0.0135(13) -0.0081(14)
C11 0.045(2) 0.040(2) 0.0465(17) 0.0041(14) -0.0101(14) 0.0161(15)
C12 0.049(2) 0.067(3) 0.0289(15) -0.0129(15) -0.0164(13) 0.0130(17)
C17 0.088(3) 0.080(3) 0.052(2) 0.017(2) -0.017(2) -0.046(3)

loop_
_atom_type_symbol
_atom_type_description
_atom_type_scat_dispersion_real
_atom_type_scat_dispersion_imag
_atom_type_scat_source
C C 0.0181 0.0091 'International Tables Vol C Tables 4.2.6.8 and 6.1.1.4'
H H 0.0000 0.0000 'International Tables Vol C Tables 4.2.6.8 and 6.1.1.4'
Ag Ag 0.1306 4.2820 'International Tables Vol C Tables 4.2.6.8 and 6.1.1.4'
Cl Cl 0.3639 0.7018 'International Tables Vol C Tables 4.2.6.8 and 6.1.1.4'
N N 0.0311 0.0180 'International Tables Vol C Tables 4.2.6.8 and 6.1.1.4'
O O 0.0492 0.0322 'International Tables Vol C Tables 4.2.6.8 and 6.1.1.4'
P P 0.2955 0.4335 'International Tables Vol C Tables 4.2.6.8 and 6.1.1.4'

loop_
_geom_angle_atom_site_label_1
_geom_angle_atom_site_label_2
_geom_angle_atom_site_label_3
_geom_angle
_geom_angle_site_symmetry_1
_geom_angle_site_symmetry_3
_geom_angle_publ_flag
Cl1 Ag1 Ag1 51.987(13) 2_556 2_556 ?
Cl1 Ag1 Ag1 55.330(14) . 2_556 ?
Cl1 Ag1 Cl1 88.91(2) . 2_556 ?
P1 Ag1 Ag1 153.385(16) . 2_556 ?
P1 Ag1 Cl1 127.64(2) . 2_556 ?
P1 Ag1 Cl1 142.05(2) . . ?
Ag1 Cl1 Ag1 72.685(17) . 2_556 ?
O1 P1 Ag1 108.42(6) . . ?
O1 P1 C13 98.28(12) . . ?
O1 P1 C9 99.98(12) . . ?
C13 P1 Ag1 117.92(9) . . ?
C9 P1 Ag1 114.73(9) . . ?
C9 P1 C13 114.11(12) . . ?
C2 O1 P1 125.50(15) . . ?
C2 N1 C8A 116.6(2) . . ?
O1 C2 C3 114.3(2) . . ?
N1 C2 O1 119.7(2) . . ?
N1 C2 C3 126.0(2) . . ?
C2 C3 H3 121.2 . . ?
C4 C3 C2 117.5(2) . . ?
C4 C3 H3 121.2 . . ?
C8A C4A C4 118.25(16) . . ?
C8A C4A C4 118.25(16) . 2_556 ?
C4 C4A C4 123.5(3) 2_556 . ?
N1 C8A N1 115.5(3) 2_556 . ?
N1 C8A C4A 122.24(15) . . ?
N1 C8A C4A 122.24(15) 2_556 . ?
C16 C13 P1 114.6(2) . . ?
C16 C13 C15 108.4(2) . . ?
C15 C13 P1 103.84(19) . . ?
C14 C13 P1 109.0(2) . . ?
C14 C13 C16 110.9(2) . . ?
C14 C13 C15 109.8(3) . . ?
C3 C4 C4A 119.4(2) . . ?
C3 C4 H4 120.3 . . ?
C4A C4 H4 120.3 . . ?
C10 C9 P1 105.0(2) . . ?
C11 C9 P1 107.0(2) . . ?
C11 C9 C10 108.8(3) . . ?
C12 C9 P1 115.4(2) . . ?
C12 C9 C10 109.9(3) . . ?
C12 C9 C11 110.4(3) . . ?
C9 C10 H10A 109.5 . . ?
C9 C10 H10B 109.5 . . ?
C9 C10 H10C 109.5 . . ?
H10A C10 H10B 109.5 . . ?
H10A C10 H10C 109.5 . . ?
H10B C10 H10C 109.5 . . ?
C13 C16 H1A 109.5 . . ?
C13 C16 H1B 109.5 . . ?
C13 C16 H1C 109.5 . . ?
H1A C16 H1B 109.5 . . ?
H1A C16 H1C 109.5 . . ?
H1B C16 H1C 109.5 . . ?
N3 C18 C17 179.4(5) . . ?
C13 C15 H15A 109.5 . . ?
C13 C15 H15B 109.5 . . ?
C13 C15 H15C 109.5 . . ?
H15A C15 H15B 109.5 . . ?
H15A C15 H15C 109.5 . . ?
H15B C15 H15C 109.5 . . ?
C13 C14 H14A 109.5 . . ?
C13 C14 H14B 109.5 . . ?
C13 C14 H14C 109.5 . . ?
H14A C14 H14B 109.5 . . ?
H14A C14 H14C 109.5 . . ?
H14B C14 H14C 109.5 . . ?
C9 C11 H11A 109.5 . . ?
C9 C11 H11B 109.5 . . ?
C9 C11 H11C 109.5 . . ?
H11A C11 H11B 109.5 . . ?
H11A C11 H11C 109.5 . . ?
H11B C11 H11C 109.5 . . ?
C9 C12 H12A 109.5 . . ?
C9 C12 H12B 109.5 . . ?
C9 C12 H12C 109.5 . . ?
H12A C12 H12B 109.5 . . ?
H12A C12 H12C 109.5 . . ?
H12B C12 H12C 109.5 . . ?
C18 C17 H16A 109.5 . . ?
C18 C17 H16B 109.5 . . ?
C18 C17 H16C 109.5 . . ?
H16A C17 H16B 109.5 . . ?
H16A C17 H16C 109.5 . . ?
H16B C17 H16C 109.5 . . ?

loop_
_geom_bond_atom_site_label_1
_geom_bond_atom_site_label_2
_geom_bond_distance
_geom_bond_site_symmetry_2
_geom_bond_publ_flag
Ag1 Ag1 3.0506(3) 2_556 ?
Ag1 Cl1 2.6280(6) 2_556 ?
Ag1 Cl1 2.5175(6) . ?
Ag1 P1 2.3751(5) . ?
P1 O1 1.6634(19) . ?
P1 C13 1.860(3) . ?
P1 C9 1.852(3) . ?
O1 C2 1.368(3) . ?
N1 C2 1.312(3) . ?
N1 C8A 1.367(3) . ?
C2 C3 1.404(4) . ?
C3 H3 0.9300 . ?
C3 C4 1.362(3) . ?
C4A C8A 1.408(5) . ?
C4A C4 1.415(3) . ?
C4A C4 1.415(3) 2_556 ?
C13 C16 1.536(4) . ?
C13 C15 1.538(4) . ?
C13 C14 1.526(4) . ?
C4 H4 0.9300 . ?
C9 C10 1.541(4) . ?
C9 C11 1.533(5) . ?
C9 C12 1.529(4) . ?
C10 H10A 0.9600 . ?
C10 H10B 0.9600 . ?
C10 H10C 0.9600 . ?
C16 H1A 0.9600 . ?
C16 H1B 0.9600 . ?
C16 H1C 0.9600 . ?
C18 N3 1.130(5) . ?
C18 C17 1.458(6) . ?
C15 H15A 0.9600 . ?
C15 H15B 0.9600 . ?
C15 H15C 0.9600 . ?
C14 H14A 0.9600 . ?
C14 H14B 0.9600 . ?
C14 H14C 0.9600 . ?
C11 H11A 0.9600 . ?
C11 H11B 0.9600 . ?
C11 H11C 0.9600 . ?
C12 H12A 0.9600 . ?
C12 H12B 0.9600 . ?
C12 H12C 0.9600 . ?
C17 H16A 0.9600 . ?
C17 H16B 0.9600 . ?
C17 H16C 0.9600 . ?

loop_
_geom_torsion_atom_site_label_1
_geom_torsion_atom_site_label_2
_geom_torsion_atom_site_label_3
_geom_torsion_atom_site_label_4
_geom_torsion
_geom_torsion_site_symmetry_1
_geom_torsion_site_symmetry_2
_geom_torsion_site_symmetry_3
_geom_torsion_site_symmetry_4
_geom_torsion_publ_flag
Ag1 P1 O1 C2 -4.1(2) . . . . ?
Ag1 P1 C13 C16 156.47(18) . . . . ?
Ag1 P1 C13 C15 38.4(2) . . . . ?
Ag1 P1 C13 C14 -78.6(2) . . . . ?
Ag1 P1 C9 C10 -58.9(2) . . . . ?
Ag1 P1 C9 C11 56.6(2) . . . . ?
Ag1 P1 C9 C12 179.9(2) . . . . ?
P1 O1 C2 N1 5.7(3) . . . . ?
P1 O1 C2 C3 -174.10(18) . . . . ?
O1 P1 C13 C16 40.5(2) . . . . ?
O1 P1 C13 C15 -77.6(2) . . . . ?
O1 P1 C13 C14 165.4(2) . . . . ?
O1 P1 C9 C10 56.8(2) . . . . ?
O1 P1 C9 C11 172.30(19) . . . . ?
O1 P1 C9 C12 -64.4(3) . . . . ?
O1 C2 C3 C4 178.8(2) . . . . ?
N1 C2 C3 C4 -0.9(4) . . . . ?
C2 N1 C8A N1 -179.3(2) . . . 2_556 ?
C2 N1 C8A C4A 0.7(2) . . . . ?
C2 C3 C4 C4A 0.1(4) . . . . ?
C8A N1 C2 O1 -179.20(18) . . . . ?
C8A N1 C2 C3 0.5(4) . . . . ?
C8A C4A C4 C3 1.0(3) . . . . ?
C13 P1 O1 C2 119.1(2) . . . . ?
C13 P1 C9 C10 160.6(2) . . . . ?
C13 P1 C9 C11 -83.9(2) . . . . ?
C13 P1 C9 C12 39.5(3) . . . . ?
C4 C4A C8A N1 178.59(17) 2_556 . . . ?
C4 C4A C8A N1 178.59(17) . . . 2_556 ?
C4 C4A C8A N1 -1.40(17) 2_556 . . 2_556 ?
C4 C4A C8A N1 -1.41(17) . . . . ?
C4 C4A C4 C3 -179.0(3) 2_556 . . . ?
C9 P1 O1 C2 -124.5(2) . . . . ?
C9 P1 C13 C16 -64.4(3) . . . . ?
C9 P1 C13 C15 177.5(2) . . . . ?
C9 P1 C13 C14 60.5(2) . . . . ?

loop_
_twin_individual_id
_twin_individual_mass_fraction_refined
_oxdiff_twin_reflns_isolated
_oxdiff_twin_reflns_overlapped
_twin_individual_twin_lattice_type
_twin_individual_twin_matrix_11
_twin_individual_twin_matrix_12
_twin_individual_twin_matrix_13
_twin_individual_twin_matrix_21
_twin_individual_twin_matrix_22
_twin_individual_twin_matrix_23
_twin_individual_twin_matrix_31
_twin_individual_twin_matrix_32
_twin_individual_twin_matrix_33
1 0.47613 9610 13579 ref 1.0000 0.0000 0.0000 0.0000 1.0000 0.0000 0.0000 0.0000 1.0000
2 0.52387 9624 13579 nmt 0.9999 -0.0002 0.0005 0.0001 -1.0001 0.0001 -0.1066 0.0002 -1.0001
